data_1549526
loop_
_publ_author_name
'Kumar, Prashant'
'Cabaj, Malgorzata Katarzyna'
'Pazio, Aleksandra'
'Dominiak, Paulina Maria'

_publ_section_title
;
 Protonated nucleobases are not fully ionized in their chloride salt
 crystals and form metastable base pairs further stabilized by the
 surrounding anions
;
_journal_issue 4
_journal_name_full IUCrJ
_journal_page_first
;
;
_journal_paper_doi 10.1107/S2052252518006346
_journal_volume 5
_journal_year 2018
_chemical_formula_moiety 'C5 H6 N5, Cl, 0.5(H2 O)'
_chemical_formula_sum 'C5 H7 Cl N5 O0.5'
_chemical_formula_weight 180.60
_chemical_name_systematic 'adeninium chloride hemihydrate'
_space_group_crystal_system monoclinic
_space_group_IT_number 13
_space_group_name_Hall '-P 2yac'
_space_group_name_H-M_alt 'P 1 2/n 1'
_symmetry_space_group_name_Hall '-P 2yac'
_symmetry_space_group_name_H-M 'P 1 2/n 1'
_atom_sites_solution_hydrogens difmap
_atom_sites_solution_primary direct
_atom_sites_solution_secondary difmap
_cell_angle_alpha 90.0
_cell_angle_beta 93.526(1)
_cell_angle_gamma 90.0
_cell_formula_units_Z 4
_cell_length_a 8.6936(1)
_cell_length_b 4.8189(1)
_cell_length_c 17.6971(1)
_cell_measurement_reflns_used 35568
_cell_measurement_temperature 89.9(3)
_cell_measurement_theta_max 65.7090
_cell_measurement_theta_min 2.5400
_cell_volume 739.992(18)
_computing_cell_refinement
;
CrysAlisPro, Agilent Technologies,
Version 1.171.36.32 (release 02-08-2013 CrysAlis171 .NET)
(compiled Aug  2 2013,16:46:58)
;
_computing_data_collection
;
CrysAlisPro, Agilent Technologies,
Version 1.171.36.32 (release 02-08-2013 CrysAlis171 .NET)
(compiled Aug  2 2013,16:46:58)
;
_computing_data_reduction
;
CrysAlisPro, Agilent Technologies,
Version 1.171.36.32 (release 02-08-2013 CrysAlis171 .NET)
(compiled Aug  2 2013,16:46:58)
;
_computing_structure_refinement 'MoPro (J. Appl. Cryst. 2005, 38, 38-54)'
_computing_structure_solution 'ShelXS (Sheldrick, 2008)'
_diffrn_ambient_environment N~2~
_diffrn_ambient_temperature 89.9(3)
_diffrn_detector 'CCD plate'
_diffrn_detector_area_resol_mean 8.0013
_diffrn_detector_type Eos
_diffrn_measured_fraction_theta_full 0.996
_diffrn_measured_fraction_theta_max 0.996
_diffrn_measurement_details
;
#__ type_ start__ end____ width___ exp.time_
  1 omega    5.00   98.00   1.0000   12.5000
omega____ theta____ kappa____ phi______ frames
    -       33.5701   77.0000  150.0000 93

#__ type_ start__ end____ width___ exp.time_
  2 omega   35.00  108.00   1.0000   12.5000
omega____ theta____ kappa____ phi______ frames
    -       33.5701  178.0000 -150.0000 73

#__ type_ start__ end____ width___ exp.time_
  3 omega  -10.00   17.00   1.0000   12.5000
omega____ theta____ kappa____ phi______ frames
    -       33.5701  103.0000 -165.7302 27

#__ type_ start__ end____ width___ exp.time_
  4 omega   44.00   70.00   1.0000   12.5000
omega____ theta____ kappa____ phi______ frames
    -       33.5701   77.0000 -120.0000 26

#__ type_ start__ end____ width___ exp.time_
  5 omega   44.00   74.00   1.0000   12.5000
omega____ theta____ kappa____ phi______ frames
    -       33.5701  -99.0000   30.0000 30

#__ type_ start__ end____ width___ exp.time_
  6 omega   36.00   78.00   1.0000   12.5000
omega____ theta____ kappa____ phi______ frames
    -       33.5701  178.0000  -30.0000 42

#__ type_ start__ end____ width___ exp.time_
  7 omega    4.00   35.00   1.0000   12.5000
omega____ theta____ kappa____ phi______ frames
    -       33.5701   77.0000   90.0000 31

#__ type_ start__ end____ width___ exp.time_
  8 omega   39.00  100.00   1.0000   12.5000
omega____ theta____ kappa____ phi______ frames
    -       33.5701  178.0000  150.0000 61

#__ type_ start__ end____ width___ exp.time_
  9 omega  -27.00   63.00   1.0000   12.5000
omega____ theta____ kappa____ phi______ frames
    -       33.5701  -77.0000  -60.0000 90

#__ type_ start__ end____ width___ exp.time_
 10 omega   11.00   37.00   1.0000   12.5000
omega____ theta____ kappa____ phi______ frames
    -       33.5701   77.0000 -120.0000 26

#__ type_ start__ end____ width___ exp.time_
 11 omega   20.00  102.00   1.0000   12.5000
omega____ theta____ kappa____ phi______ frames
    -       33.5701   37.0000  150.0000 82

#__ type_ start__ end____ width___ exp.time_
 12 omega    4.00   49.00   1.0000   12.5000
omega____ theta____ kappa____ phi______ frames
    -       33.5701   77.0000    0.0000 45

#__ type_ start__ end____ width___ exp.time_
 13 omega  -19.00   74.00   1.0000   12.5000
omega____ theta____ kappa____ phi______ frames
    -       33.5701  -99.0000 -150.0000 93

#__ type_ start__ end____ width___ exp.time_
 14 omega   13.00   77.00   1.0000   12.5000
omega____ theta____ kappa____ phi______ frames
    -       33.5701   37.0000   30.0000 64

#__ type_ start__ end____ width___ exp.time_
 15 omega    4.00  102.00   1.0000   12.5000
omega____ theta____ kappa____ phi______ frames
    -       33.5701   77.0000  -90.0000 98

#__ type_ start__ end____ width___ exp.time_
 16 omega  -20.00   16.00   1.0000   12.5000
omega____ theta____ kappa____ phi______ frames
    -       33.5701  -99.0000   30.0000 36

#__ type_ start__ end____ width___ exp.time_
 17 omega   13.00   92.00   1.0000   12.5000
omega____ theta____ kappa____ phi______ frames
    -       33.5701   37.0000  -90.0000 79

#__ type_ start__ end____ width___ exp.time_
 18 omega   16.00   93.00   1.0000   12.5000
omega____ theta____ kappa____ phi______ frames
    -       33.5701   37.0000   90.0000 77

#__ type_ start__ end____ width___ exp.time_
 19 omega   75.00  101.00   1.0000  110.0000
omega____ theta____ kappa____ phi______ frames
    -       98.8342   68.0000  108.3264 26

#__ type_ start__ end____ width___ exp.time_
 20 omega  108.00  158.00   1.0000  110.0000
omega____ theta____ kappa____ phi______ frames
    -       98.8342   75.0000  -55.0523 50

#__ type_ start__ end____ width___ exp.time_
 21 omega   72.00  158.00   1.0000  110.0000
omega____ theta____ kappa____ phi______ frames
    -       98.8342   71.0000 -163.1496 86

#__ type_ start__ end____ width___ exp.time_
 22 omega   70.00   96.00   1.0000  110.0000
omega____ theta____ kappa____ phi______ frames
    -       98.8342   75.0000  -55.0523 26

#__ type_ start__ end____ width___ exp.time_
 23 omega   30.00   95.00   1.0000  110.0000
omega____ theta____ kappa____ phi______ frames
    -       98.8342  -94.0000   90.0000 65

#__ type_ start__ end____ width___ exp.time_
 24 omega   28.00   76.00   1.0000  110.0000
omega____ theta____ kappa____ phi______ frames
    -       98.8342  -45.0000 -120.0000 48

#__ type_ start__ end____ width___ exp.time_
 25 omega   29.00   57.00   1.0000  110.0000
omega____ theta____ kappa____ phi______ frames
    -       98.8342  -45.0000   60.0000 28

#__ type_ start__ end____ width___ exp.time_
 26 omega   69.00   94.00   1.0000  110.0000
omega____ theta____ kappa____ phi______ frames
    -       98.8342   77.0000  150.0000 25

#__ type_ start__ end____ width___ exp.time_
 27 omega  120.00  146.00   1.0000  110.0000
omega____ theta____ kappa____ phi______ frames
    -       98.8342   77.0000  150.0000 26

#__ type_ start__ end____ width___ exp.time_
 28 omega   69.00   95.00   1.0000  110.0000
omega____ theta____ kappa____ phi______ frames
    -       98.8342   77.0000   90.0000 26

#__ type_ start__ end____ width___ exp.time_
 29 omega   78.00  143.00   1.0000  110.0000
omega____ theta____ kappa____ phi______ frames
    -       98.8342   61.0000  120.0000 65

#__ type_ start__ end____ width___ exp.time_
 30 omega   75.00  158.00   1.0000  110.0000
omega____ theta____ kappa____ phi______ frames
    -       98.8342   45.0000 -120.0000 83

#__ type_ start__ end____ width___ exp.time_
 31 omega   70.00   95.00   1.0000  110.0000
omega____ theta____ kappa____ phi______ frames
    -       98.8342   75.0000 -132.9202 25

#__ type_ start__ end____ width___ exp.time_
 32 omega   77.00  103.00   1.0000  110.0000
omega____ theta____ kappa____ phi______ frames
    -       98.8342   57.0000  -91.7021 26

#__ type_ start__ end____ width___ exp.time_
 33 omega   70.00   95.00   1.0000  110.0000
omega____ theta____ kappa____ phi______ frames
    -       98.8342   74.0000  -66.6346 25

#__ type_ start__ end____ width___ exp.time_
 34 omega   69.00   95.00   1.0000  110.0000
omega____ theta____ kappa____ phi______ frames
    -       98.8342   77.0000  -30.0000 26

#__ type_ start__ end____ width___ exp.time_
 35 omega   56.00   91.00   1.0000  110.0000
omega____ theta____ kappa____ phi______ frames
    -       98.8342  -94.0000  -90.0000 35

#__ type_ start__ end____ width___ exp.time_
 36 omega   69.00   94.00   1.0000  110.0000
omega____ theta____ kappa____ phi______ frames
    -       98.8342   76.0000   71.7607 25

#__ type_ start__ end____ width___ exp.time_
 37 omega   27.00  110.00   1.0000  110.0000
omega____ theta____ kappa____ phi______ frames
    -       98.8342 -111.0000    0.0000 83

#__ type_ start__ end____ width___ exp.time_
 38 omega  118.00  156.00   1.0000  110.0000
omega____ theta____ kappa____ phi______ frames
    -       98.8342   77.0000    0.0000 38

#__ type_ start__ end____ width___ exp.time_
 39 omega   71.00  135.00   1.0000  110.0000
omega____ theta____ kappa____ phi______ frames
    -       98.8342   32.0000   92.1535 64

#__ type_ start__ end____ width___ exp.time_
 40 omega   70.00  156.00   1.0000  110.0000
omega____ theta____ kappa____ phi______ frames
    -       98.8342   75.0000  -14.9019 86

#__ type_ start__ end____ width___ exp.time_
 41 omega   69.00   95.00   1.0000  110.0000
omega____ theta____ kappa____ phi______ frames
    -       98.8342   77.0000    0.0000 26

#__ type_ start__ end____ width___ exp.time_
 42 omega   69.00   95.00   1.0000  110.0000
omega____ theta____ kappa____ phi______ frames
    -       98.8342   77.0000   30.0000 26

#__ type_ start__ end____ width___ exp.time_
 43 omega  122.00  158.00   1.0000  110.0000
omega____ theta____ kappa____ phi______ frames
    -       98.8342   77.0000   30.0000 36

#__ type_ start__ end____ width___ exp.time_
 44 omega   77.00  103.00   1.0000  110.0000
omega____ theta____ kappa____ phi______ frames
    -       98.8342   61.0000   60.0000 26

#__ type_ start__ end____ width___ exp.time_
 45 omega   69.00   94.00   1.0000  110.0000
omega____ theta____ kappa____ phi______ frames
    -       98.8342   77.0000  120.0000 25

#__ type_ start__ end____ width___ exp.time_
 46 omega   27.00  109.00   1.0000  110.0000
omega____ theta____ kappa____ phi______ frames
    -       98.8342  -94.0000  150.0000 82

#__ type_ start__ end____ width___ exp.time_
 47 omega   69.00   95.00   1.0000  110.0000
omega____ theta____ kappa____ phi______ frames
    -       98.8342   77.0000 -150.0000 26

#__ type_ start__ end____ width___ exp.time_
 48 omega   28.00   76.00   1.0000  110.0000
omega____ theta____ kappa____ phi______ frames
    -       98.8342  -45.0000    0.0000 48

#__ type_ start__ end____ width___ exp.time_
 49 omega   77.00  158.00   1.0000  110.0000
omega____ theta____ kappa____ phi______ frames
    -       98.8342   61.0000  -90.0000 81

#__ type_ start__ end____ width___ exp.time_
 50 omega   77.00  103.00   1.0000  110.0000
omega____ theta____ kappa____ phi______ frames
    -       98.8342   61.0000  150.0000 26

#__ type_ start__ end____ width___ exp.time_
 51 omega   69.00   95.00   1.0000  110.0000
omega____ theta____ kappa____ phi______ frames
    -       98.8342   77.0000   60.0000 26

#__ type_ start__ end____ width___ exp.time_
 52 omega   70.00   96.00   1.0000  110.0000
omega____ theta____ kappa____ phi______ frames
    -       98.8342   74.0000   28.1936 26

#__ type_ start__ end____ width___ exp.time_
 53 omega   77.00  111.00   1.0000  110.0000
omega____ theta____ kappa____ phi______ frames
    -       98.8342   61.0000   30.0000 34

#__ type_ start__ end____ width___ exp.time_
 54 omega   75.00  101.00   1.0000  110.0000
omega____ theta____ kappa____ phi______ frames
    -       98.8342   45.0000 -180.0000 26

#__ type_ start__ end____ width___ exp.time_
 55 omega   77.00  149.00   1.0000  110.0000
omega____ theta____ kappa____ phi______ frames
    -       98.8342   61.0000 -180.0000 72

#__ type_ start__ end____ width___ exp.time_
 56 omega  129.00  158.00   1.0000  110.0000
omega____ theta____ kappa____ phi______ frames
    -       98.8342   74.0000    8.6196 29

#__ type_ start__ end____ width___ exp.time_
 57 omega   34.00  121.00   1.0000  110.0000
omega____ theta____ kappa____ phi______ frames
    -       98.8342  -61.0000  150.0000 87

#__ type_ start__ end____ width___ exp.time_
 58 omega   69.00   95.00   1.0000  110.0000
omega____ theta____ kappa____ phi______ frames
    -       98.8342   77.0000 -120.0000 26

#__ type_ start__ end____ width___ exp.time_
 59 omega   70.00   96.00   1.0000  110.0000
omega____ theta____ kappa____ phi______ frames
    -       98.8342   74.0000  -31.7065 26

#__ type_ start__ end____ width___ exp.time_
 60 omega   69.00   94.00   1.0000  110.0000
omega____ theta____ kappa____ phi______ frames
    -       98.8342   77.0000  -90.0000 25

#__ type_ start__ end____ width___ exp.time_
 61 omega   27.00   87.00   1.0000  110.0000
omega____ theta____ kappa____ phi______ frames
    -       98.8342  -94.0000   30.0000 60

#__ type_ start__ end____ width___ exp.time_
 62 omega   69.00   94.00   1.0000  110.0000
omega____ theta____ kappa____ phi______ frames
    -       98.8342   77.0000 -180.0000 25

#__ type_ start__ end____ width___ exp.time_
 63 omega   71.00  158.00   1.0000  110.0000
omega____ theta____ kappa____ phi______ frames
    -       98.8342   73.0000  131.3590 87

#__ type_ start__ end____ width___ exp.time_
 64 omega   70.00   97.00   1.0000  110.0000
omega____ theta____ kappa____ phi______ frames
    -       98.8342   74.0000    8.6196 27

#__ type_ start__ end____ width___ exp.time_
 65 omega   75.00  101.00   1.0000  110.0000
omega____ theta____ kappa____ phi______ frames
    -       98.8342   45.0000   -7.7123 26

#__ type_ start__ end____ width___ exp.time_
 66 omega   76.00  119.00   1.0000  110.0000
omega____ theta____ kappa____ phi______ frames
    -       98.8342   46.0000  -44.1426 43

#__ type_ start__ end____ width___ exp.time_
 67 omega   71.00  158.00   1.0000  110.0000
omega____ theta____ kappa____ phi______ frames
    -       98.8342   73.0000   77.9255 87
;
_diffrn_measurement_device 'four-circle diffractometer'
_diffrn_measurement_device_type 'SuperNova, Single source at offset, Eos'
_diffrn_measurement_method '\w scans'
_diffrn_orient_matrix_UB_11 -0.0383486000
_diffrn_orient_matrix_UB_12 -0.0212799000
_diffrn_orient_matrix_UB_13 0.0337655000
_diffrn_orient_matrix_UB_21 0.0661169000
_diffrn_orient_matrix_UB_22 0.0479607000
_diffrn_orient_matrix_UB_23 0.0216194000
_diffrn_orient_matrix_UB_31 -0.0290057000
_diffrn_orient_matrix_UB_32 0.1374889000
_diffrn_orient_matrix_UB_33 -0.0022992000
_diffrn_radiation_monochromator mirror
_diffrn_radiation_probe x-ray
_diffrn_radiation_type 'Mo K\a'
_diffrn_radiation_wavelength 0.71073
_diffrn_reflns_av_R_equivalents 0.0358
_diffrn_reflns_av_sigmaI/netI 0.0579
_diffrn_reflns_limit_h_max 22
_diffrn_reflns_limit_h_min -22
_diffrn_reflns_limit_k_max 12
_diffrn_reflns_limit_k_min -11
_diffrn_reflns_limit_l_max 45
_diffrn_reflns_limit_l_min -45
_diffrn_reflns_number 101278
_diffrn_reflns_theta_full 65.980
_diffrn_reflns_theta_max 65.98
_diffrn_reflns_theta_min 2.31
_diffrn_source 'SuperNova (Mo) X-ray Source'
_exptl_absorpt_coefficient_mu 0.462
_exptl_absorpt_correction_T_max 1.00000
_exptl_absorpt_correction_T_min 0.91621
_exptl_absorpt_correction_type multi-scan
_exptl_absorpt_process_details
;
CrysAlisPro, Agilent Technologies,
Version 1.171.36.32 (release 02-08-2013 CrysAlis171 .NET)
(compiled Aug  2 2013,16:46:58)
Empirical absorption correction using spherical harmonics,
 implemented in SCALE3 ABSPACK scaling algorithm.
;
_exptl_crystal_colour 'transparent colorless'
_exptl_crystal_density_diffrn 1.622
_exptl_crystal_density_method 'not measured'
_exptl_crystal_description block
_exptl_crystal_F_000 372
_exptl_crystal_size_max 0.34
_exptl_crystal_size_mid 0.20
_exptl_crystal_size_min 0.07
_refine_diff_density_max 0.29
_refine_diff_density_min -0.24
_refine_ls_extinction_method none
_refine_ls_goodness_of_fit_ref 1.210
_refine_ls_hydrogen_treatment refxyz
_refine_ls_matrix_type full
_refine_ls_number_parameters 358
_refine_ls_number_reflns 11241
_refine_ls_number_restraints 7
_refine_ls_restrained_S_all 0.000
_refine_ls_R_factor_gt 0.0217
_refine_ls_shift/su_max -0.003
_refine_ls_shift/su_mean 0.000
_refine_ls_structure_factor_coef F
_refine_ls_weighting_scheme sigma
_refine_ls_wR_factor_gt 0.0283
_refine_ls_wR_factor_ref 0.0283
_reflns_d_resolution_high 0.39
_reflns_d_resolution_low 8.83
_reflns_limit_h_max 22
_reflns_limit_h_min -22
_reflns_limit_k_max 12
_reflns_limit_k_min 0
_reflns_limit_l_max 45
_reflns_limit_l_min 0
_reflns_number_gt 11241
_reflns_number_observed 11241
_reflns_number_total 13139
_reflns_threshold_expression >2.0sigma(I)
_cod_data_source_file lc5097.cif
_cod_data_source_block ACH
_cod_original_cell_volume 739.99(1)
_cod_original_sg_symbol_H-M 'P 1 2/c 1'
_cod_database_code 1549526

loop_
_symmetry_equiv_pos_as_xyz
'x, y, z'
'-x+1/2, y, -z+1/2'
'-x, -y, -z'
'x+1/2, -y, z+1/2'

loop_
_atom_site_type_symbol
_atom_site_label
_atom_site_fract_x
_atom_site_fract_y
_atom_site_fract_z
_atom_site_U_iso_or_equiv
_atom_site_adp_type
_atom_site_occupancy
_atom_site_calc_flag
_atom_site_refinement_flags_posn
_atom_site_refinement_flags_adp
Cl CL1 0.493124(7) 0.818437(16) 0.274354(3) 0.013112(12) Uani 1 d . .
O O1 0.25000 0.75833(8) 0.75000 0.01202(5) Uani 1 d . .
N N7 0.12201(2) 0.19947(4) 0.433142(10) 0.00963(3) Uani 1 d . .
N N1 0.27391(2) 0.59967(4) 0.597488(10) 0.00953(3) Uani 1 d . .
C C5 0.19298(2) 0.37546(4) 0.485889(10) 0.00821(3) Uani 1 d . .
N N3 0.38286(2) 0.75373(5) 0.485314(11) 0.01020(3) Uani 1 d . .
C C4 0.29266(2) 0.55510(5) 0.451440(10) 0.00874(3) Uani 1 d . .
C C6 0.18266(2) 0.39733(4) 0.564757(10) 0.00830(3) Uani 1 d . .
N N9 0.28228(2) 0.48721(5) 0.376700(10) 0.01119(3) Uani 1 d . .
N N10 0.09544(2) 0.24113(5) 0.605898(10) 0.01101(3) Uani 1 d . .
C C2 0.36843(2) 0.76663(5) 0.558240(12) 0.01004(3) Uani 1 d . .
C C8 0.17931(3) 0.27374(5) 0.368659(11) 0.01130(4) Uani 1 d . .
H H2 0.4328(12) 0.9109(18) 0.5949(7) 0.02447 Uani 1 d D U
H H8 0.1493(14) 0.181(2) 0.3139(4) 0.02647 Uani 1 d D U
H H9 0.3414(10) 0.579(2) 0.3361(5) 0.02454 Uani 1 d D U
H H10A 0.0272(10) 0.0980(16) 0.5790(7) 0.02379 Uani 1 d D U
H H1A 0.1633(8) 0.8834(17) 0.7517(5) 0.02411 Uani 1 d D U
H H10B 0.0911(16) 0.274(3) 0.6620(2) 0.02323 Uani 1 d D U
H H1 0.2672(14) 0.625(3) 0.65379(18) 0.02315 Uani 1 d D U

loop_
_atom_site_aniso_label
_atom_site_aniso_U_11
_atom_site_aniso_U_22
_atom_site_aniso_U_33
_atom_site_aniso_U_12
_atom_site_aniso_U_13
_atom_site_aniso_U_23
CL1 0.01463(2) 0.01601(2) 0.009058(16) -0.002779(15) 0.003707(12) 0.001535(13)
O1 0.01330(8) 0.01247(10) 0.01043(7) 0. 0.00189(5) 0.
N7 0.01117(5) 0.00999(5) 0.00783(4) -0.00302(4) 0.00139(3) -0.00062(4)
N1 0.01148(5) 0.00962(5) 0.00750(4) -0.00132(4) 0.00064(3) -0.00093(3)
C5 0.00939(5) 0.00855(5) 0.00677(4) -0.00152(4) 0.00124(3) -0.00004(4)
N3 0.01107(5) 0.01020(6) 0.00940(5) -0.00325(4) 0.00113(4) -0.00026(4)
C4 0.00954(5) 0.00932(6) 0.00747(4) -0.00206(4) 0.00129(4) 0.00002(4)
C6 0.00989(5) 0.00825(5) 0.00684(4) -0.00054(4) 0.00118(3) 0.00015(4)
N9 0.01304(5) 0.01338(6) 0.00739(4) -0.00447(5) 0.00262(4) -0.00017(4)
N10 0.01410(5) 0.01139(6) 0.00779(4) -0.00281(4) 0.00279(4) 0.00057(4)
C2 0.01109(5) 0.00952(6) 0.00945(5) -0.00198(4) 0.00028(4) -0.00107(4)
C8 0.01354(6) 0.01306(7) 0.00745(5) -0.00399(5) 0.00179(4) -0.00131(4)
H2 0.02848 0.02477 0.01984 -0.01006 -0.00097 -0.00492
H8 0.03342 0.03087 0.01508 -0.00889 0.00114 -0.00643
H9 0.02900 0.02874 0.01652 -0.00954 0.00668 0.00114
H10A 0.02697 0.02301 0.02143 -0.00961 0.00186 -0.00321
H1A 0.02540 0.02379 0.02323 0.00611 0.00233 -0.00075
H10B 0.02983 0.02651 0.01373 -0.00425 0.00439 -0.00109
H1 0.03036 0.02644 0.01290 -0.00635 0.00343 -0.00189

loop_
_atom_type_symbol
_atom_type_description
_atom_type_scat_dispersion_real
_atom_type_scat_dispersion_imag
_atom_type_scat_source
C C 0.0033 0.0016 'Su & Coppens. Acta. Cryst. (1997) A53, 749-762. '
H H 0.0000 0.0000 'Su & Coppens. Acta. Cryst. (1997) A53, 749-762. '
N N 0.0061 0.0033 'Su & Coppens. Acta. Cryst. (1997) A53, 749-762. '
O O 0.0106 0.0060 'Su & Coppens. Acta. Cryst. (1997) A53, 749-762. '
Cl Cl 0.1484 0.1585 'Su & Coppens. Acta. Cryst. (1997) A53, 749-762. '

loop_
_geom_angle_atom_site_label_1
_geom_angle_atom_site_label_2
_geom_angle_atom_site_label_3
_geom_angle
C8 N7 C5 103.954(16)
C6 N1 C2 123.799(17)
C6 N1 H1 116.0(8)
C2 N1 H1 120.1(7)
N7 C5 C4 110.539(16)
N7 C5 C6 131.612(15)
C4 C5 C6 117.841(15)
C4 N3 C2 112.525(17)
N9 C4 N3 127.064(17)
N9 C4 C5 105.693(16)
N3 C4 C5 127.237(17)
N1 C6 N10 120.851(17)
N1 C6 C5 113.814(16)
N10 C6 C5 125.334(15)
C4 N9 C8 106.647(17)
C4 N9 H9 125.5(6)
C8 N9 H9 127.9(6)
C6 N10 H10B 120.8(8)
C6 N10 H10A 118.1(7)
H10B N10 H10A 121.(1)
N1 C2 N3 124.782(17)
N1 C2 H2 112.2(7)
N3 C2 H2 123.0(7)
N9 C8 N7 113.166(18)
N9 C8 H8 121.6(7)
N7 C8 H8 125.2(6)

loop_
_geom_bond_atom_site_label_1
_geom_bond_atom_site_label_2
_geom_bond_distance
O1 H1A 0.967(3)
N7 C8 1.3223(3)
N7 C5 1.3786(3)
N1 C6 1.3634(3)
N1 C2 1.3694(3)
N1 H1 1.009(3)
C5 C4 1.3918(3)
C5 C6 1.4081(3)
N3 C4 1.3537(3)
N3 C2 1.3058(3)
C4 N9 1.3601(3)
C6 N10 1.3189(3)
N9 C8 1.3653(3)
N9 H9 1.009(3)
N10 H10B 1.009(3)
N10 H10A 1.009(3)
C2 H2 1.083(3)
C8 H8 1.083(3)

loop_
_geom_hbond_atom_site_label_D
_geom_hbond_atom_site_label_H
_geom_hbond_atom_site_label_A
_geom_hbond_distance_DH
_geom_hbond_distance_HA
_geom_hbond_distance_DA
_geom_hbond_angle_DHA
_geom_hbond_site_symmetry_A
N10 H10B CL1 1.009(3) 2.255(8) 3.17604(18) 151.2(7) 4_465
O1 H1A CL1 0.967(3) 2.118(3) 3.0742(3) 169.63(18) 4_475
N9 H9 CL1 1.009(3) 2.109(4) 3.0978(2) 165.9(3) 1
N1 H1 O1 1.009(3) 1.834(4) 2.8251(2) 166.4(4) 1
N10 H10A N7 1.009(3) 1.937(6) 2.8980(3) 158.2(5) 3_556
N10 H10A C8 1.009(3) 2.738(10) 3.4924(3) 131.8(6) 3_556
N1 H1 O1 1.009(3) 1.834(4) 2.8251(2) 166.4(4) 2_556

loop_
_geom_torsion_atom_site_label_1
_geom_torsion_atom_site_label_2
_geom_torsion_atom_site_label_3
_geom_torsion_atom_site_label_4
_geom_torsion
N7 C8 N9 C4 0.19(3)
N7 C8 N9 H9 180.(1)
N7 C5 C4 N9 -0.06(3)
N7 C5 C4 N3 -179.26(3)
N7 C5 C6 N1 179.32(3)
N7 C5 C6 N10 -0.33(2)
N1 C6 N10 H10B 3.(2)
N1 C6 N10 H10A 178.1(3)
N1 C6 C5 C4 0.50(3)
N1 C2 N3 C4 0.23(3)
C5 N7 C8 N9 -0.22(3)
C5 N7 C8 H8 -180.(1)
C5 C4 N9 C8 -0.07(3)
C5 C4 N9 H9 -179.(1)
C5 C4 N3 C2 -0.18(3)
C5 C6 N1 C2 -0.48(3)
C5 C6 N1 H1 178.3(3)
C5 C6 N10 H10B -177.7(5)
C5 C6 N10 H10A -2.(1)
N3 C4 N9 C8 179.13(3)
N3 C4 N9 H9 0.(1)
N3 C4 C5 C6 -0.19(3)
N3 C2 N1 C6 0.11(3)
N3 C2 N1 H1 -178.6(6)
C4 N9 C8 H8 180.(1)
C4 N3 C2 H2 179.(1)
C4 C5 N7 C8 0.17(3)
C4 C5 C6 N10 -179.16(3)
C6 N1 C2 H2 -179.(1)
C6 C5 N7 C8 -178.73(3)
C6 C5 C4 N9 179.01(3)
N9 C4 N3 C2 -179.22(4)
N10 C6 N1 C2 179.19(3)
N10 C6 N1 H1 -2.(2)
H2 C2 N1 H1 2.(2)
H8 C8 N9 H9 -1.(2)
